data_7718779
loop_
_publ_author_name
'Jangra, Reena'
'Nair, Amritha J.'
'Kuriakose, Albin'
'Acharyya, Jitendra Nath'
'Vijaya Prakash, G.'
'Sankar, Muniappan'

_publ_section_title
;
 Electron deficient <i>&#x3b2;</i>-trisubstituted porphyrins: synthesis,
 structural, spectral, and electrochemical studies and their
 intensity-dependent third-order nonlinear optical properties.
;
_journal_issue 26
_journal_name_full 'Dalton transactions (Cambridge, England : 2003)'
_journal_page_first 10234
_journal_page_last 10245
_journal_paper_doi 10.1039/d5dt00618j
_journal_volume 54
_journal_year 2025
_chemical_formula_moiety 'C46 H25 F6 N5 Ni O2'
_chemical_formula_sum 'C46 H25 F6 N5 Ni O2'
_chemical_formula_weight 852.42
_space_group_crystal_system triclinic
_space_group_IT_number 2
_space_group_name_Hall '-P 1'
_space_group_name_H-M_alt 'P -1'
_atom_sites_solution_hydrogens geom
_atom_sites_solution_primary dual
_audit_creation_date 2024-05-18
_audit_creation_method
;
Olex2 1.5
(compiled 2023.08.24 svn.re1ec1418 for OlexSys, GUI svn.r6817)
;
_audit_update_record
;
2024-10-07 deposited with the CCDC.	2025-05-21 downloaded from the CCDC.
;
_cell_angle_alpha 67.6210(10)
_cell_angle_beta 89.5880(10)
_cell_angle_gamma 84.5150(10)
_cell_formula_units_Z 2
_cell_length_a 8.6529(2)
_cell_length_b 14.0895(3)
_cell_length_c 15.5838(4)
_cell_measurement_reflns_used 9981
_cell_measurement_temperature 100.00
_cell_measurement_theta_max 22.314
_cell_measurement_theta_min 2.366
_cell_volume 1747.89(7)
_computing_cell_refinement 'SAINT V8.40B (?, 2016)'
_computing_data_reduction 'SAINT V8.40B (?, 2016)'
_computing_molecular_graphics 'Olex2 1.5 (Dolomanov et al., 2009)'
_computing_publication_material 'Olex2 1.5 (Dolomanov et al., 2009)'
_computing_structure_refinement 'XL  (Sheldrick, 2008)'
_computing_structure_solution 'SHELXT 2018/2 (Sheldrick, 2018)'
_diffrn_ambient_temperature 100.00
_diffrn_measured_fraction_theta_full 1.000
_diffrn_measured_fraction_theta_max 0.998
_diffrn_measurement_device_type 'Bruker D8 QUEST Photon III C7'
_diffrn_radiation_type MoK\a
_diffrn_radiation_wavelength 0.71073
_diffrn_reflns_av_R_equivalents 0.0746
_diffrn_reflns_av_unetI/netI 0.0379
_diffrn_reflns_Laue_measured_fraction_full 1.000
_diffrn_reflns_Laue_measured_fraction_max 0.998
_diffrn_reflns_limit_h_max 11
_diffrn_reflns_limit_h_min -11
_diffrn_reflns_limit_k_max 18
_diffrn_reflns_limit_k_min -18
_diffrn_reflns_limit_l_max 20
_diffrn_reflns_limit_l_min -20
_diffrn_reflns_number 143959
_diffrn_reflns_point_group_measured_fraction_full 1.000
_diffrn_reflns_point_group_measured_fraction_max 0.998
_diffrn_reflns_theta_full 25.242
_diffrn_reflns_theta_max 28.301
_diffrn_reflns_theta_min 1.571
_diffrn_source_current 1.39
_diffrn_source_power 0.0695
_diffrn_source_voltage 50.0
_exptl_absorpt_coefficient_mu 0.639
_exptl_absorpt_correction_T_max 0.7457
_exptl_absorpt_correction_T_min 0.7093
_exptl_absorpt_correction_type multi-scan
_exptl_absorpt_process_details
;
SADABS-2016/2 (Bruker,2016/2) was used for absorption correction.
wR2(int) was 0.0738 before and 0.0660 after correction.
The Ratio of minimum to maximum transmission is 0.9512.
The \l/2 correction factor is Not present.
;
_exptl_crystal_colour 'metallic dark blue'
_exptl_crystal_colour_lustre metallic
_exptl_crystal_colour_modifier dark
_exptl_crystal_colour_primary blue
_exptl_crystal_density_diffrn 1.620
_exptl_crystal_description block
_exptl_crystal_F_000 868
_exptl_crystal_preparation CHCl3/Hexane
_exptl_crystal_recrystallization_method 'Slow Evapoartion'
_exptl_crystal_size_max 0.174
_exptl_crystal_size_mid 0.128
_exptl_crystal_size_min 0.078
_refine_diff_density_max 0.765
_refine_diff_density_min -0.381
_refine_diff_density_rms 0.079
_refine_ls_extinction_method none
_refine_ls_goodness_of_fit_ref 1.040
_refine_ls_hydrogen_treatment constr
_refine_ls_matrix_type full
_refine_ls_number_parameters 541
_refine_ls_number_reflns 8669
_refine_ls_number_restraints 0
_refine_ls_restrained_S_all 1.040
_refine_ls_R_factor_all 0.0637
_refine_ls_R_factor_gt 0.0454
_refine_ls_shift/su_max 0.001
_refine_ls_shift/su_mean 0.000
_refine_ls_structure_factor_coef Fsqd
_refine_ls_weighting_details 'w=1/[\s^2^(Fo^2^)+(0.0587P)^2^+1.6380P] where P=(Fo^2^+2Fc^2^)/3'
_refine_ls_weighting_scheme calc
_refine_ls_wR_factor_gt 0.1119
_refine_ls_wR_factor_ref 0.1238
_reflns_Friedel_coverage 0.000
_reflns_number_gt 6781
_reflns_number_total 8669
_reflns_threshold_expression 'I > 2\s(I)'
_cod_data_source_file d5dt00618j2.cif
_cod_data_source_block ms_rj_nino2_cf3_2_1038_0m
_cod_depositor_comments 'Adding full bibliography for 7718778--7718780.cif.'
_cod_database_code 7718779
_shelx_shelxl_version_number 2019/1
_shelx_space_group_comment
;
The symmetry employed for this shelxl refinement is uniquely defined
by the following loop, which should always be used as a source of
symmetry information in preference to the above space-group names.
They are only intended as comments.
;
_shelx_estimated_absorpt_t_max 0.952
_shelx_estimated_absorpt_t_min 0.897
_olex2_refinement_description
;
1. Fixed Uiso
 At 1.2 times of:
  All C(H) groups
2.a Aromatic/amide H refined with riding coordinates:
 C3(H3), C7(H7), C34(H34), C40(H40), C26(H26), C38(H38), C8(H8), C25(H25),
 C22(H22), C23(H23), C41(H41), C43(H43), C32(H32), C18(H18), C24(H24), C37(H37),
  C44(H44), C36(H36), C17(H17), C31(H31), C42(H42), C35(H35), C30(H30),
 C28(H28), C29(H29)
;
_olex2_submission_special_instructions 'No special instructions were received'

loop_
_space_group_symop_operation_xyz
'x, y, z'
'-x, -y, -z'

loop_
_atom_site_label
_atom_site_type_symbol
_atom_site_fract_x
_atom_site_fract_y
_atom_site_fract_z
_atom_site_U_iso_or_equiv
_atom_site_adp_type
_atom_site_occupancy
_atom_site_site_symmetry_order
_atom_site_calc_flag
_atom_site_refinement_flags_posn
_atom_site_refinement_flags_adp
_atom_site_refinement_flags_occupancy
_atom_site_disorder_assembly
_atom_site_disorder_group
Ni1 Ni 0.71310(3) 0.66366(2) 0.43506(2) 0.01819(9) Uani 1 1 d . . . . .
F2 F 0.52584(19) 0.86274(12) 0.01922(10) 0.0351(4) Uani 1 1 d . . . . .
F5 F 0.7715(2) 1.07720(11) 0.07702(11) 0.0371(4) Uani 1 1 d . . . . .
F6 F 0.91788(18) 1.01666(12) 0.20021(10) 0.0333(4) Uani 1 1 d . . . . .
F4 F 0.95488(19) 0.95579(12) 0.09504(11) 0.0368(4) Uani 1 1 d . . . . .
F1 F 0.7543(2) 0.78367(12) 0.03221(11) 0.0387(4) Uani 1 1 d . . . . .
F3 F 0.7237(2) 0.94663(13) -0.00353(10) 0.0411(4) Uani 1 1 d . . . . .
N1 N 0.7933(2) 0.56022(14) 0.55096(13) 0.0186(4) Uani 1 1 d . . . . .
N4 N 0.7305(2) 0.76779(15) 0.48379(13) 0.0206(4) Uani 1 1 d . . . . .
O1 O 1.1293(2) 0.54447(15) 0.74938(14) 0.0340(4) Uani 1 1 d . . . . .
N3 N 0.6719(2) 0.76755(14) 0.31142(13) 0.0202(4) Uani 1 1 d . . . . .
N2 N 0.6647(2) 0.56068(14) 0.39126(13) 0.0188(4) Uani 1 1 d . . . . .
O2 O 1.0757(2) 0.38581(15) 0.82079(13) 0.0380(5) Uani 1 1 d . . . . .
N5 N 1.0560(2) 0.47102(16) 0.75655(14) 0.0265(4) Uani 1 1 d . . . . .
C4 C 0.8313(3) 0.45639(17) 0.56872(15) 0.0200(5) Uani 1 1 d . . . . .
C3 C 0.9295(3) 0.40896(18) 0.65023(16) 0.0219(5) Uani 1 1 d . . . . .
H3 H 0.974529 0.339419 0.675790 0.026 Uiso 1 1 calc R U . . .
C19 C 0.7399(3) 0.75269(17) 0.57653(15) 0.0200(5) Uani 1 1 d . . . . .
C2 C 0.9451(3) 0.48316(18) 0.68343(16) 0.0220(5) Uani 1 1 d . . . . .
C21 C 0.8404(3) 0.66252(17) 0.74023(15) 0.0189(4) Uani 1 1 d . . . . .
C14 C 0.7148(3) 0.86637(18) 0.28425(16) 0.0226(5) Uani 1 1 d . . . . .
C6 C 0.6765(3) 0.45552(17) 0.44029(15) 0.0199(5) Uani 1 1 d . . . . .
C5 C 0.7672(3) 0.40368(17) 0.52033(16) 0.0197(4) Uani 1 1 d . . . . .
C1 C 0.8536(3) 0.57634(17) 0.62543(15) 0.0196(5) Uani 1 1 d . . . . .
C7 C 0.5877(3) 0.40697(18) 0.39377(16) 0.0221(5) Uani 1 1 d . . . . .
H7 H 0.574991 0.335537 0.414490 0.027 Uiso 1 1 calc R U . . .
C34 C 0.5417(3) 0.61884(19) 0.09338(17) 0.0251(5) Uani 1 1 d . . . . .
H34 H 0.644649 0.585756 0.105496 0.030 Uiso 1 1 calc R U . . .
C27 C 0.7919(3) 0.28840(17) 0.55702(16) 0.0222(5) Uani 1 1 d . . . . .
C16 C 0.6920(3) 0.87251(17) 0.43708(16) 0.0211(5) Uani 1 1 d . . . . .
C33 C 0.4772(3) 0.66642(18) 0.15105(16) 0.0224(5) Uani 1 1 d . . . . .
C11 C 0.6367(3) 0.75418(18) 0.23031(15) 0.0211(5) Uani 1 1 d . . . . .
C40 C 0.5436(3) 1.08141(19) 0.23191(17) 0.0255(5) Uani 1 1 d . . . . .
H40 H 0.490810 1.038345 0.210234 0.031 Uiso 1 1 calc R U . . .
C20 C 0.8101(3) 0.66368(17) 0.64553(15) 0.0194(4) Uani 1 1 d . . . . .
C26 C 0.7984(3) 0.58273(18) 0.81990(16) 0.0215(5) Uani 1 1 d . . . . .
H26 H 0.746450 0.528830 0.814300 0.026 Uiso 1 1 calc R U . . .
C10 C 0.5674(3) 0.66748(18) 0.23255(16) 0.0217(5) Uani 1 1 d . . . . .
C9 C 0.5788(3) 0.57760(18) 0.31140(16) 0.0196(5) Uani 1 1 d . . . . .
C38 C 0.3237(3) 0.71102(19) 0.13401(17) 0.0260(5) Uani 1 1 d . . . . .
H38 H 0.278533 0.743594 0.172809 0.031 Uiso 1 1 calc R U . . .
C13 C 0.7376(3) 0.90750(18) 0.18617(16) 0.0241(5) Uani 1 1 d . . . . .
C8 C 0.5262(3) 0.48180(18) 0.31544(16) 0.0223(5) Uani 1 1 d . . . . .
H8 H 0.460254 0.473250 0.270974 0.027 Uiso 1 1 calc R U . . .
C25 C 0.8319(3) 0.58155(19) 0.90746(16) 0.0244(5) Uani 1 1 d . . . . .
H25 H 0.803494 0.526525 0.961233 0.029 Uiso 1 1 calc R U . . .
C22 C 0.9165(3) 0.74080(18) 0.75086(16) 0.0228(5) Uani 1 1 d . . . . .
H22 H 0.947114 0.795374 0.697446 0.027 Uiso 1 1 calc R U . . .
C15 C 0.6981(3) 0.92295(18) 0.34172(16) 0.0234(5) Uani 1 1 d . . . . .
C12 C 0.6792(3) 0.84178(18) 0.15157(16) 0.0233(5) Uani 1 1 d . . . . .
C23 C 0.9480(3) 0.73974(19) 0.83866(17) 0.0264(5) Uani 1 1 d . . . . .
H23 H 0.998271 0.793958 0.844900 0.032 Uiso 1 1 calc R U . . .
C41 C 0.5022(3) 1.18702(19) 0.19580(17) 0.0274(5) Uani 1 1 d . . . . .
H41 H 0.421037 1.215971 0.149820 0.033 Uiso 1 1 calc R U . . .
C43 C 0.6979(3) 1.20856(19) 0.29306(17) 0.0267(5) Uani 1 1 d . . . . .
H43 H 0.751028 1.252105 0.314013 0.032 Uiso 1 1 calc R U . . .
C32 C 0.8727(3) 0.2383(2) 0.50702(18) 0.0277(5) Uani 1 1 d . . . . .
H32 H 0.911261 0.276904 0.448021 0.033 Uiso 1 1 calc R U . . .
C18 C 0.6897(3) 0.84750(18) 0.58781(17) 0.0239(5) Uani 1 1 d . . . . .
H18 H 0.678118 0.856552 0.644969 0.029 Uiso 1 1 calc R U . . .
C39 C 0.6627(3) 1.03747(18) 0.30011(16) 0.0237(5) Uani 1 1 d . . . . .
C24 C 0.9061(3) 0.6597(2) 0.91689(17) 0.0261(5) Uani 1 1 d . . . . .
H24 H 0.928429 0.658458 0.976925 0.031 Uiso 1 1 calc R U . . .
C37 C 0.2370(3) 0.7081(2) 0.06116(18) 0.0291(6) Uani 1 1 d . . . . .
H37 H 0.131230 0.735888 0.051567 0.035 Uiso 1 1 calc R U . . .
C44 C 0.7401(3) 1.10273(18) 0.32923(17) 0.0255(5) Uani 1 1 d . . . . .
H44 H 0.822685 1.074610 0.374337 0.031 Uiso 1 1 calc R U . . .
C46 C 0.8426(3) 0.99066(19) 0.13843(17) 0.0287(5) Uani 1 1 d . . . . .
C36 C 0.3045(3) 0.66469(19) 0.00218(17) 0.0288(6) Uani 1 1 d . . . . .
H36 H 0.246771 0.665654 -0.049810 0.035 Uiso 1 1 calc R U . . .
C45 C 0.6714(3) 0.85809(19) 0.05014(17) 0.0277(5) Uani 1 1 d . . . . .
C17 C 0.6624(3) 0.92057(19) 0.50272(17) 0.0247(5) Uani 1 1 d . . . . .
H17 H 0.629450 0.991349 0.488395 0.030 Uiso 1 1 calc R U . . .
C31 C 0.8973(3) 0.1307(2) 0.5435(2) 0.0338(6) Uani 1 1 d . . . . .
H31 H 0.954235 0.096320 0.509564 0.041 Uiso 1 1 calc R U . . .
C42 C 0.5795(3) 1.25048(19) 0.22698(17) 0.0272(5) Uani 1 1 d . . . . .
H42 H 0.550578 1.322774 0.202686 0.033 Uiso 1 1 calc R U . . .
C35 C 0.4559(3) 0.61996(19) 0.01898(17) 0.0282(5) Uani 1 1 d . . . . .
H35 H 0.501489 0.589563 -0.021331 0.034 Uiso 1 1 calc R U . . .
C30 C 0.8400(4) 0.0745(2) 0.6278(2) 0.0399(7) Uani 1 1 d . . . . .
H30 H 0.857268 0.001285 0.652299 0.048 Uiso 1 1 calc R U . . .
C28 C 0.7331(3) 0.2308(2) 0.64240(19) 0.0328(6) Uani 1 1 d . . . . .
H28 H 0.676440 0.264782 0.676770 0.039 Uiso 1 1 calc R U . . .
C29 C 0.7567(4) 0.1245(2) 0.6773(2) 0.0412(7) Uani 1 1 d . . . . .
H29 H 0.715703 0.085445 0.735502 0.049 Uiso 1 1 calc R U . . .

loop_
_atom_site_aniso_label
_atom_site_aniso_U_11
_atom_site_aniso_U_22
_atom_site_aniso_U_33
_atom_site_aniso_U_23
_atom_site_aniso_U_13
_atom_site_aniso_U_12
Ni1 0.02585(17) 0.01381(15) 0.01491(15) -0.00523(11) -0.00198(11) -0.00283(11)
F2 0.0438(9) 0.0353(9) 0.0219(7) -0.0059(6) -0.0098(6) -0.0051(7)
F5 0.0502(10) 0.0237(8) 0.0283(8) 0.0016(6) -0.0041(7) -0.0092(7)
F6 0.0418(9) 0.0329(8) 0.0268(8) -0.0103(7) 0.0002(7) -0.0158(7)
F4 0.0437(9) 0.0370(9) 0.0317(8) -0.0135(7) 0.0108(7) -0.0127(7)
F1 0.0537(10) 0.0369(9) 0.0281(8) -0.0170(7) 0.0031(7) 0.0030(8)
F3 0.0678(12) 0.0357(9) 0.0191(7) -0.0052(7) 0.0017(7) -0.0236(8)
N1 0.0239(10) 0.0154(9) 0.0174(9) -0.0071(7) 0.0004(7) -0.0025(7)
N4 0.0281(10) 0.0171(9) 0.0159(9) -0.0055(8) -0.0017(8) -0.0031(8)
O1 0.0305(10) 0.0342(11) 0.0408(11) -0.0174(9) -0.0022(8) -0.0060(8)
N3 0.0292(10) 0.0157(9) 0.0170(9) -0.0074(8) -0.0016(8) -0.0039(8)
N2 0.0235(10) 0.0161(9) 0.0165(9) -0.0057(7) -0.0012(7) -0.0030(7)
O2 0.0410(11) 0.0338(11) 0.0316(10) -0.0044(9) -0.0075(9) -0.0009(9)
N5 0.0273(11) 0.0253(11) 0.0247(11) -0.0074(9) -0.0014(8) -0.0015(9)
C4 0.0242(12) 0.0165(11) 0.0178(11) -0.0050(9) 0.0012(9) -0.0016(9)
C3 0.0246(12) 0.0181(11) 0.0212(11) -0.0054(9) -0.0009(9) -0.0019(9)
C19 0.0245(12) 0.0180(11) 0.0188(11) -0.0080(9) 0.0003(9) -0.0045(9)
C2 0.0264(12) 0.0199(11) 0.0184(11) -0.0052(9) -0.0018(9) -0.0040(9)
C21 0.0220(11) 0.0170(11) 0.0181(11) -0.0076(9) -0.0017(9) 0.0004(9)
C14 0.0299(13) 0.0185(11) 0.0185(11) -0.0055(9) -0.0021(9) -0.0053(9)
C6 0.0247(12) 0.0170(11) 0.0190(11) -0.0077(9) 0.0029(9) -0.0038(9)
C5 0.0247(12) 0.0161(11) 0.0191(11) -0.0074(9) 0.0024(9) -0.0035(9)
C1 0.0251(12) 0.0164(11) 0.0157(10) -0.0037(9) 0.0001(9) -0.0048(9)
C7 0.0244(12) 0.0196(11) 0.0246(12) -0.0101(10) 0.0018(9) -0.0063(9)
C34 0.0288(13) 0.0215(12) 0.0242(12) -0.0076(10) -0.0033(10) -0.0027(10)
C27 0.0284(12) 0.0162(11) 0.0217(11) -0.0066(9) -0.0032(9) -0.0024(9)
C16 0.0277(12) 0.0157(11) 0.0207(11) -0.0080(9) -0.0020(9) -0.0016(9)
C33 0.0295(12) 0.0175(11) 0.0195(11) -0.0055(9) -0.0026(9) -0.0063(9)
C11 0.0268(12) 0.0193(11) 0.0175(11) -0.0079(9) -0.0019(9) -0.0006(9)
C40 0.0345(14) 0.0218(12) 0.0212(11) -0.0082(10) 0.0006(10) -0.0076(10)
C20 0.0245(11) 0.0172(11) 0.0173(10) -0.0069(9) -0.0005(9) -0.0054(9)
C26 0.0250(12) 0.0178(11) 0.0220(11) -0.0076(9) -0.0020(9) -0.0036(9)
C10 0.0254(12) 0.0216(12) 0.0204(11) -0.0108(9) -0.0018(9) -0.0008(9)
C9 0.0213(11) 0.0196(11) 0.0205(11) -0.0103(9) -0.0003(9) -0.0026(9)
C38 0.0321(13) 0.0216(12) 0.0217(12) -0.0057(10) -0.0008(10) -0.0017(10)
C13 0.0322(13) 0.0192(11) 0.0194(11) -0.0050(9) -0.0015(10) -0.0048(10)
C8 0.0236(12) 0.0223(12) 0.0242(12) -0.0113(10) -0.0006(9) -0.0060(9)
C25 0.0277(12) 0.0242(12) 0.0193(11) -0.0063(10) -0.0002(9) -0.0011(10)
C22 0.0275(12) 0.0172(11) 0.0224(11) -0.0057(9) -0.0022(9) -0.0037(9)
C15 0.0303(13) 0.0189(11) 0.0211(11) -0.0073(9) -0.0035(9) -0.0046(10)
C12 0.0310(13) 0.0206(11) 0.0170(11) -0.0057(9) -0.0025(9) -0.0031(10)
C23 0.0295(13) 0.0246(13) 0.0296(13) -0.0146(11) -0.0049(10) -0.0066(10)
C41 0.0336(14) 0.0230(12) 0.0207(12) -0.0040(10) -0.0017(10) 0.0013(10)
C43 0.0370(14) 0.0215(12) 0.0258(12) -0.0123(10) 0.0047(10) -0.0084(10)
C32 0.0319(13) 0.0247(13) 0.0281(13) -0.0122(11) -0.0007(10) -0.0011(10)
C18 0.0309(13) 0.0213(12) 0.0215(11) -0.0105(10) -0.0011(10) -0.0018(10)
C39 0.0340(13) 0.0167(11) 0.0184(11) -0.0044(9) -0.0003(10) -0.0033(10)
C24 0.0300(13) 0.0299(13) 0.0209(12) -0.0132(10) -0.0050(10) 0.0003(10)
C37 0.0269(13) 0.0255(13) 0.0285(13) -0.0023(10) -0.0068(10) -0.0060(10)
C44 0.0332(13) 0.0205(12) 0.0222(12) -0.0072(10) -0.0033(10) -0.0036(10)
C46 0.0396(15) 0.0229(12) 0.0218(12) -0.0056(10) -0.0021(10) -0.0073(11)
C36 0.0372(14) 0.0257(13) 0.0215(12) -0.0045(10) -0.0064(10) -0.0120(11)
C45 0.0398(15) 0.0216(12) 0.0209(12) -0.0065(10) -0.0012(10) -0.0055(11)
C17 0.0329(13) 0.0183(11) 0.0237(12) -0.0092(10) -0.0012(10) -0.0010(10)
C31 0.0400(15) 0.0259(13) 0.0409(16) -0.0201(12) -0.0098(12) 0.0039(11)
C42 0.0370(14) 0.0162(11) 0.0249(12) -0.0047(10) 0.0048(10) -0.0007(10)
C35 0.0411(15) 0.0217(12) 0.0226(12) -0.0082(10) -0.0006(11) -0.0077(11)
C30 0.0573(19) 0.0148(12) 0.0447(17) -0.0075(12) -0.0161(14) -0.0051(12)
C28 0.0461(16) 0.0234(13) 0.0295(14) -0.0101(11) 0.0073(12) -0.0073(12)
C29 0.060(2) 0.0245(14) 0.0330(15) -0.0030(12) 0.0006(14) -0.0119(13)

loop_
_atom_type_symbol
_atom_type_description
_atom_type_scat_dispersion_real
_atom_type_scat_dispersion_imag
_atom_type_scat_source
C C 0.0033 0.0016 'International Tables Vol C Tables 4.2.6.8 and 6.1.1.4'
H H 0.0000 0.0000 'International Tables Vol C Tables 4.2.6.8 and 6.1.1.4'
F F 0.0171 0.0103 'International Tables Vol C Tables 4.2.6.8 and 6.1.1.4'
N N 0.0061 0.0033 'International Tables Vol C Tables 4.2.6.8 and 6.1.1.4'
Ni Ni 0.3393 1.1124 'International Tables Vol C Tables 4.2.6.8 and 6.1.1.4'
O O 0.0106 0.0060 'International Tables Vol C Tables 4.2.6.8 and 6.1.1.4'

loop_
_geom_angle_atom_site_label_1
_geom_angle_atom_site_label_2
_geom_angle_atom_site_label_3
_geom_angle
_geom_angle_site_symmetry_1
_geom_angle_site_symmetry_3
_geom_angle_publ_flag
N1 Ni1 N3 169.35(8) . . ?
N4 Ni1 N1 89.88(8) . . ?
N4 Ni1 N3 90.86(8) . . ?
N2 Ni1 N1 91.18(8) . . ?
N2 Ni1 N4 171.60(8) . . ?
N2 Ni1 N3 89.64(8) . . ?
C4 N1 Ni1 125.91(15) . . ?
C1 N1 Ni1 127.01(15) . . ?
C1 N1 C4 105.89(18) . . ?
C19 N4 Ni1 126.13(15) . . ?
C19 N4 C16 105.44(18) . . ?
C16 N4 Ni1 126.07(15) . . ?
C14 N3 Ni1 123.28(15) . . ?
C14 N3 C11 106.07(18) . . ?
C11 N3 Ni1 128.56(15) . . ?
C6 N2 Ni1 127.33(15) . . ?
C6 N2 C9 105.41(18) . . ?
C9 N2 Ni1 125.87(15) . . ?
O1 N5 C2 118.5(2) . . ?
O2 N5 O1 124.1(2) . . ?
O2 N5 C2 117.4(2) . . ?
N1 C4 C3 110.5(2) . . ?
N1 C4 C5 124.3(2) . . ?
C5 C4 C3 124.8(2) . . ?
C4 C3 H3 127.1 . . ?
C2 C3 C4 105.9(2) . . ?
C2 C3 H3 127.1 . . ?
N4 C19 C20 124.2(2) . . ?
N4 C19 C18 109.7(2) . . ?
C20 C19 C18 125.4(2) . . ?
C3 C2 N5 122.9(2) . . ?
C3 C2 C1 109.0(2) . . ?
C1 C2 N5 127.5(2) . . ?
C26 C21 C20 121.4(2) . . ?
C26 C21 C22 118.4(2) . . ?
C22 C21 C20 120.2(2) . . ?
N3 C14 C13 109.7(2) . . ?
N3 C14 C15 122.2(2) . . ?
C15 C14 C13 126.2(2) . . ?
N2 C6 C5 124.7(2) . . ?
N2 C6 C7 110.3(2) . . ?
C5 C6 C7 124.9(2) . . ?
C4 C5 C27 119.6(2) . . ?
C6 C5 C4 121.3(2) . . ?
C6 C5 C27 119.0(2) . . ?
N1 C1 C2 108.29(19) . . ?
N1 C1 C20 123.6(2) . . ?
C20 C1 C2 127.4(2) . . ?
C6 C7 H7 126.5 . . ?
C8 C7 C6 107.0(2) . . ?
C8 C7 H7 126.5 . . ?
C33 C34 H34 120.1 . . ?
C35 C34 H34 120.1 . . ?
C35 C34 C33 119.9(2) . . ?
C32 C27 C5 120.8(2) . . ?
C32 C27 C28 119.5(2) . . ?
C28 C27 C5 119.8(2) . . ?
N4 C16 C15 124.0(2) . . ?
N4 C16 C17 109.7(2) . . ?
C15 C16 C17 126.0(2) . . ?
C34 C33 C10 121.5(2) . . ?
C38 C33 C34 119.0(2) . . ?
C38 C33 C10 119.5(2) . . ?
N3 C11 C10 121.2(2) . . ?
N3 C11 C12 109.13(19) . . ?
C10 C11 C12 129.7(2) . . ?
C41 C40 H40 119.6 . . ?
C41 C40 C39 120.7(2) . . ?
C39 C40 H40 119.6 . . ?
C19 C20 C21 119.8(2) . . ?
C19 C20 C1 119.7(2) . . ?
C1 C20 C21 120.5(2) . . ?
C21 C26 H26 119.8 . . ?
C25 C26 C21 120.5(2) . . ?
C25 C26 H26 119.8 . . ?
C11 C10 C33 122.5(2) . . ?
C9 C10 C33 116.5(2) . . ?
C9 C10 C11 121.0(2) . . ?
N2 C9 C10 125.4(2) . . ?
N2 C9 C8 109.7(2) . . ?
C10 C9 C8 124.0(2) . . ?
C33 C38 H38 119.8 . . ?
C37 C38 C33 120.4(2) . . ?
C37 C38 H38 119.8 . . ?
C14 C13 C46 124.0(2) . . ?
C12 C13 C14 106.8(2) . . ?
C12 C13 C46 127.5(2) . . ?
C7 C8 C9 107.3(2) . . ?
C7 C8 H8 126.3 . . ?
C9 C8 H8 126.3 . . ?
C26 C25 H25 119.7 . . ?
C24 C25 C26 120.5(2) . . ?
C24 C25 H25 119.7 . . ?
C21 C22 H22 119.6 . . ?
C23 C22 C21 120.8(2) . . ?
C23 C22 H22 119.6 . . ?
C14 C15 C39 120.2(2) . . ?
C16 C15 C14 120.4(2) . . ?
C16 C15 C39 118.8(2) . . ?
C11 C12 C45 128.0(2) . . ?
C13 C12 C11 106.9(2) . . ?
C13 C12 C45 124.9(2) . . ?
C22 C23 H23 120.0 . . ?
C24 C23 C22 120.0(2) . . ?
C24 C23 H23 120.0 . . ?
C40 C41 H41 120.0 . . ?
C40 C41 C42 119.9(2) . . ?
C42 C41 H41 120.0 . . ?
C44 C43 H43 119.9 . . ?
C42 C43 H43 119.9 . . ?
C42 C43 C44 120.2(2) . . ?
C27 C32 H32 120.1 . . ?
C27 C32 C31 119.8(2) . . ?
C31 C32 H32 120.1 . . ?
C19 C18 H18 126.4 . . ?
C17 C18 C19 107.2(2) . . ?
C17 C18 H18 126.4 . . ?
C40 C39 C15 119.4(2) . . ?
C44 C39 C40 118.4(2) . . ?
C44 C39 C15 122.2(2) . . ?
C25 C24 C23 119.8(2) . . ?
C25 C24 H24 120.1 . . ?
C23 C24 H24 120.1 . . ?
C38 C37 H37 120.1 . . ?
C38 C37 C36 119.9(2) . . ?
C36 C37 H37 120.1 . . ?
C43 C44 C39 120.8(2) . . ?
C43 C44 H44 119.6 . . ?
C39 C44 H44 119.6 . . ?
F5 C46 F6 106.8(2) . . ?
F5 C46 F4 107.9(2) . . ?
F5 C46 C13 114.9(2) . . ?
F6 C46 C13 111.3(2) . . ?
F4 C46 F6 105.0(2) . . ?
F4 C46 C13 110.4(2) . . ?
C37 C36 H36 120.1 . . ?
C35 C36 C37 119.9(2) . . ?
C35 C36 H36 120.1 . . ?
F2 C45 C12 112.3(2) . . ?
F1 C45 F2 107.0(2) . . ?
F1 C45 F3 106.9(2) . . ?
F1 C45 C12 112.7(2) . . ?
F3 C45 F2 105.5(2) . . ?
F3 C45 C12 112.0(2) . . ?
C16 C17 H17 126.2 . . ?
C18 C17 C16 107.5(2) . . ?
C18 C17 H17 126.2 . . ?
C32 C31 H31 119.8 . . ?
C30 C31 C32 120.4(3) . . ?
C30 C31 H31 119.8 . . ?
C41 C42 H42 120.0 . . ?
C43 C42 C41 120.0(2) . . ?
C43 C42 H42 120.0 . . ?
C34 C35 C36 120.8(2) . . ?
C34 C35 H35 119.6 . . ?
C36 C35 H35 119.6 . . ?
C31 C30 H30 120.1 . . ?
C31 C30 C29 119.9(3) . . ?
C29 C30 H30 120.1 . . ?
C27 C28 H28 119.9 . . ?
C29 C28 C27 120.2(3) . . ?
C29 C28 H28 119.9 . . ?
C30 C29 H29 119.9 . . ?
C28 C29 C30 120.2(3) . . ?
C28 C29 H29 119.9 . . ?

loop_
_geom_bond_atom_site_label_1
_geom_bond_atom_site_label_2
_geom_bond_distance
_geom_bond_site_symmetry_2
_geom_bond_publ_flag
Ni1 N1 1.9206(19) . ?
Ni1 N4 1.9091(19) . ?
Ni1 N3 1.9351(19) . ?
Ni1 N2 1.9030(18) . ?
F2 C45 1.339(3) . ?
F5 C46 1.326(3) . ?
F6 C46 1.345(3) . ?
F4 C46 1.340(3) . ?
F1 C45 1.329(3) . ?
F3 C45 1.330(3) . ?
N1 C4 1.388(3) . ?
N1 C1 1.379(3) . ?
N4 C19 1.380(3) . ?
N4 C16 1.382(3) . ?
O1 N5 1.233(3) . ?
N3 C14 1.380(3) . ?
N3 C11 1.387(3) . ?
N2 C6 1.378(3) . ?
N2 C9 1.382(3) . ?
O2 N5 1.233(3) . ?
N5 C2 1.444(3) . ?
C4 C3 1.429(3) . ?
C4 C5 1.393(3) . ?
C3 H3 0.9500 . ?
C3 C2 1.349(3) . ?
C19 C20 1.391(3) . ?
C19 C18 1.439(3) . ?
C2 C1 1.440(3) . ?
C21 C20 1.494(3) . ?
C21 C26 1.395(3) . ?
C21 C22 1.399(3) . ?
C14 C13 1.433(3) . ?
C14 C15 1.407(3) . ?
C6 C5 1.384(3) . ?
C6 C7 1.439(3) . ?
C5 C27 1.496(3) . ?
C1 C20 1.399(3) . ?
C7 H7 0.9500 . ?
C7 C8 1.344(3) . ?
C34 H34 0.9500 . ?
C34 C33 1.396(3) . ?
C34 C35 1.375(3) . ?
C27 C32 1.382(3) . ?
C27 C28 1.391(3) . ?
C16 C15 1.385(3) . ?
C16 C17 1.436(3) . ?
C33 C10 1.501(3) . ?
C33 C38 1.396(4) . ?
C11 C10 1.400(3) . ?
C11 C12 1.446(3) . ?
C40 H40 0.9500 . ?
C40 C41 1.387(3) . ?
C40 C39 1.403(4) . ?
C26 H26 0.9500 . ?
C26 C25 1.391(3) . ?
C10 C9 1.384(3) . ?
C9 C8 1.444(3) . ?
C38 H38 0.9500 . ?
C38 C37 1.381(4) . ?
C13 C12 1.370(3) . ?
C13 C46 1.511(3) . ?
C8 H8 0.9500 . ?
C25 H25 0.9500 . ?
C25 C24 1.380(3) . ?
C22 H22 0.9500 . ?
C22 C23 1.391(3) . ?
C15 C39 1.493(3) . ?
C12 C45 1.509(3) . ?
C23 H23 0.9500 . ?
C23 C24 1.384(4) . ?
C41 H41 0.9500 . ?
C41 C42 1.390(4) . ?
C43 H43 0.9500 . ?
C43 C44 1.390(3) . ?
C43 C42 1.377(4) . ?
C32 H32 0.9500 . ?
C32 C31 1.396(4) . ?
C18 H18 0.9500 . ?
C18 C17 1.339(3) . ?
C39 C44 1.393(3) . ?
C24 H24 0.9500 . ?
C37 H37 0.9500 . ?
C37 C36 1.383(4) . ?
C44 H44 0.9500 . ?
C36 H36 0.9500 . ?
C36 C35 1.380(4) . ?
C17 H17 0.9500 . ?
C31 H31 0.9500 . ?
C31 C30 1.368(4) . ?
C42 H42 0.9500 . ?
C35 H35 0.9500 . ?
C30 H30 0.9500 . ?
C30 C29 1.386(4) . ?
C28 H28 0.9500 . ?
C28 C29 1.380(4) . ?
C29 H29 0.9500 . ?

loop_
_geom_torsion_atom_site_label_1
_geom_torsion_atom_site_label_2
_geom_torsion_atom_site_label_3
_geom_torsion_atom_site_label_4
_geom_torsion
_geom_torsion_site_symmetry_1
_geom_torsion_site_symmetry_2
_geom_torsion_site_symmetry_3
_geom_torsion_site_symmetry_4
_geom_torsion_publ_flag
Ni1 N1 C4 C3 162.36(16) . . . . ?
Ni1 N1 C4 C5 -24.9(3) . . . . ?
Ni1 N1 C1 C2 -161.23(16) . . . . ?
Ni1 N1 C1 C20 27.7(3) . . . . ?
Ni1 N4 C19 C20 32.3(3) . . . . ?
Ni1 N4 C19 C18 -156.96(17) . . . . ?
Ni1 N4 C16 C15 -28.7(3) . . . . ?
Ni1 N4 C16 C17 157.65(17) . . . . ?
Ni1 N3 C14 C13 152.87(17) . . . . ?
Ni1 N3 C14 C15 -41.7(3) . . . . ?
Ni1 N3 C11 C10 25.5(3) . . . . ?
Ni1 N3 C11 C12 -155.88(17) . . . . ?
Ni1 N2 C6 C5 -20.1(3) . . . . ?
Ni1 N2 C6 C7 162.90(16) . . . . ?
Ni1 N2 C9 C10 28.1(3) . . . . ?
Ni1 N2 C9 C8 -162.43(16) . . . . ?
N1 C4 C3 C2 2.5(3) . . . . ?
N1 C4 C5 C6 10.1(4) . . . . ?
N1 C4 C5 C27 -167.8(2) . . . . ?
N1 C1 C20 C19 -19.7(3) . . . . ?
N1 C1 C20 C21 161.1(2) . . . . ?
N4 C19 C20 C21 168.6(2) . . . . ?
N4 C19 C20 C1 -10.6(4) . . . . ?
N4 C19 C18 C17 -4.8(3) . . . . ?
N4 C16 C15 C14 12.9(4) . . . . ?
N4 C16 C15 C39 -176.3(2) . . . . ?
N4 C16 C17 C18 2.9(3) . . . . ?
O1 N5 C2 C3 138.3(2) . . . . ?
O1 N5 C2 C1 -31.3(4) . . . . ?
N3 C14 C13 C12 11.6(3) . . . . ?
N3 C14 C13 C46 -154.3(2) . . . . ?
N3 C14 C15 C16 23.4(4) . . . . ?
N3 C14 C15 C39 -147.3(2) . . . . ?
N3 C11 C10 C33 157.7(2) . . . . ?
N3 C11 C10 C9 -22.2(4) . . . . ?
N3 C11 C12 C13 -0.8(3) . . . . ?
N3 C11 C12 C45 175.9(2) . . . . ?
N2 C6 C5 C4 13.0(4) . . . . ?
N2 C6 C5 C27 -169.1(2) . . . . ?
N2 C6 C7 C8 1.9(3) . . . . ?
N2 C9 C8 C7 -3.9(3) . . . . ?
O2 N5 C2 C3 -38.9(3) . . . . ?
O2 N5 C2 C1 151.5(2) . . . . ?
N5 C2 C1 N1 165.2(2) . . . . ?
N5 C2 C1 C20 -24.2(4) . . . . ?
C4 N1 C1 C2 6.8(2) . . . . ?
C4 N1 C1 C20 -164.2(2) . . . . ?
C4 C3 C2 N5 -169.5(2) . . . . ?
C4 C3 C2 C1 1.8(3) . . . . ?
C4 C5 C27 C32 -116.8(3) . . . . ?
C4 C5 C27 C28 63.2(3) . . . . ?
C3 C4 C5 C6 -178.2(2) . . . . ?
C3 C4 C5 C27 3.9(3) . . . . ?
C3 C2 C1 N1 -5.5(3) . . . . ?
C3 C2 C1 C20 165.1(2) . . . . ?
C19 N4 C16 C15 168.0(2) . . . . ?
C19 N4 C16 C17 -5.7(3) . . . . ?
C19 C18 C17 C16 1.1(3) . . . . ?
C2 C1 C20 C19 171.1(2) . . . . ?
C2 C1 C20 C21 -8.1(4) . . . . ?
C21 C26 C25 C24 0.5(4) . . . . ?
C21 C22 C23 C24 1.0(4) . . . . ?
C14 N3 C11 C10 -170.7(2) . . . . ?
C14 N3 C11 C12 7.8(3) . . . . ?
C14 C13 C12 C11 -6.4(3) . . . . ?
C14 C13 C12 C45 176.8(2) . . . . ?
C14 C13 C46 F5 -118.2(3) . . . . ?
C14 C13 C46 F6 3.4(4) . . . . ?
C14 C13 C46 F4 119.6(3) . . . . ?
C14 C15 C39 C40 47.7(3) . . . . ?
C14 C15 C39 C44 -134.9(3) . . . . ?
C6 N2 C9 C10 -164.5(2) . . . . ?
C6 N2 C9 C8 4.9(2) . . . . ?
C6 C5 C27 C32 65.3(3) . . . . ?
C6 C5 C27 C28 -114.7(3) . . . . ?
C6 C7 C8 C9 1.2(3) . . . . ?
C5 C4 C3 C2 -170.2(2) . . . . ?
C5 C6 C7 C8 -175.1(2) . . . . ?
C5 C27 C32 C31 178.6(2) . . . . ?
C5 C27 C28 C29 -179.3(3) . . . . ?
C1 N1 C4 C3 -5.8(2) . . . . ?
C1 N1 C4 C5 166.9(2) . . . . ?
C7 C6 C5 C4 -170.5(2) . . . . ?
C7 C6 C5 C27 7.4(3) . . . . ?
C34 C33 C10 C11 101.9(3) . . . . ?
C34 C33 C10 C9 -78.2(3) . . . . ?
C34 C33 C38 C37 0.0(4) . . . . ?
C27 C32 C31 C30 1.0(4) . . . . ?
C27 C28 C29 C30 0.4(5) . . . . ?
C16 N4 C19 C20 -164.4(2) . . . . ?
C16 N4 C19 C18 6.4(3) . . . . ?
C16 C15 C39 C40 -123.2(3) . . . . ?
C16 C15 C39 C44 54.3(3) . . . . ?
C33 C34 C35 C36 -2.2(4) . . . . ?
C33 C10 C9 N2 175.6(2) . . . . ?
C33 C10 C9 C8 7.6(3) . . . . ?
C33 C38 C37 C36 -2.8(4) . . . . ?
C11 N3 C14 C13 -11.9(3) . . . . ?
C11 N3 C14 C15 153.5(2) . . . . ?
C11 C10 C9 N2 -4.6(4) . . . . ?
C11 C10 C9 C8 -172.5(2) . . . . ?
C11 C12 C45 F2 63.2(3) . . . . ?
C11 C12 C45 F1 -57.7(4) . . . . ?
C11 C12 C45 F3 -178.3(2) . . . . ?
C40 C41 C42 C43 0.5(4) . . . . ?
C40 C39 C44 C43 1.4(4) . . . . ?
C20 C19 C18 C17 165.9(2) . . . . ?
C20 C21 C26 C25 178.0(2) . . . . ?
C20 C21 C22 C23 -178.8(2) . . . . ?
C26 C21 C20 C19 131.3(2) . . . . ?
C26 C21 C20 C1 -49.5(3) . . . . ?
C26 C21 C22 C23 -0.7(4) . . . . ?
C26 C25 C24 C23 -0.2(4) . . . . ?
C10 C33 C38 C37 -178.0(2) . . . . ?
C10 C11 C12 C13 177.7(2) . . . . ?
C10 C11 C12 C45 -5.6(4) . . . . ?
C10 C9 C8 C7 165.7(2) . . . . ?
C9 N2 C6 C5 172.8(2) . . . . ?
C9 N2 C6 C7 -4.2(2) . . . . ?
C38 C33 C10 C11 -80.2(3) . . . . ?
C38 C33 C10 C9 99.7(3) . . . . ?
C38 C37 C36 C35 3.1(4) . . . . ?
C13 C14 C15 C16 -173.6(2) . . . . ?
C13 C14 C15 C39 15.6(4) . . . . ?
C13 C12 C45 F2 -120.7(3) . . . . ?
C13 C12 C45 F1 118.4(3) . . . . ?
C13 C12 C45 F3 -2.2(4) . . . . ?
C22 C21 C20 C19 -50.6(3) . . . . ?
C22 C21 C20 C1 128.6(2) . . . . ?
C22 C21 C26 C25 -0.1(3) . . . . ?
C22 C23 C24 C25 -0.6(4) . . . . ?
C15 C14 C13 C12 -153.0(3) . . . . ?
C15 C14 C13 C46 41.0(4) . . . . ?
C15 C16 C17 C18 -170.6(2) . . . . ?
C15 C39 C44 C43 -176.0(2) . . . . ?
C12 C11 C10 C33 -20.6(4) . . . . ?
C12 C11 C10 C9 159.6(2) . . . . ?
C12 C13 C46 F5 78.9(3) . . . . ?
C12 C13 C46 F6 -159.5(2) . . . . ?
C12 C13 C46 F4 -43.4(4) . . . . ?
C41 C40 C39 C15 176.3(2) . . . . ?
C41 C40 C39 C44 -1.2(4) . . . . ?
C32 C27 C28 C29 0.7(4) . . . . ?
C32 C31 C30 C29 0.1(4) . . . . ?
C18 C19 C20 C21 -0.7(4) . . . . ?
C18 C19 C20 C1 -179.9(2) . . . . ?
C39 C40 C41 C42 0.3(4) . . . . ?
C37 C36 C35 C34 -0.7(4) . . . . ?
C44 C43 C42 C41 -0.4(4) . . . . ?
C46 C13 C12 C11 158.9(2) . . . . ?
C46 C13 C12 C45 -17.9(4) . . . . ?
C17 C16 C15 C14 -174.5(2) . . . . ?
C17 C16 C15 C39 -3.7(4) . . . . ?
C31 C30 C29 C28 -0.8(5) . . . . ?
C42 C43 C44 C39 -0.6(4) . . . . ?
C35 C34 C33 C10 -179.6(2) . . . . ?
C35 C34 C33 C38 2.5(4) . . . . ?
C28 C27 C32 C31 -1.4(4) . . . . ?
